data_2011613
loop_
_publ_author_name
'Vivet, Bertrand'
'Cavelier, Florine'
'Martinez, Jean'
'Didierjean, Claude'
'Marraud, Michel'
'Aubry, Andre'

_publ_section_title
;
 A silaproline-containing dipeptide
;
_journal_issue 12
_journal_name_full 'Acta Crystallographica Section C'
_journal_page_first 1452
_journal_page_last 1454
_journal_paper_doi 10.1107/S0108270100012294
_journal_volume 56
_journal_year 2000
_chemical_formula_sum 'C17 H33 N3 O3 Si'
_chemical_formula_weight 355.55
_chemical_name_common Piv-L-Sip-L-Ala-NH^i^Pr
_chemical_name_systematic
;
N-(3,3-dimethyl-1-pivaloyl-1-aza-3-sila-5-cyclopentylcarbonyl)-L-alanine
isopropylamide
;
_space_group_IT_number 4
_symmetry_cell_setting monoclinic
_symmetry_space_group_name_Hall 'P 2yb'
_symmetry_space_group_name_H-M 'P 1 21 1'
_audit_creation_method SHELXL97
_cell_angle_alpha 90.00
_cell_angle_beta 89.602(5)
_cell_angle_gamma 90.00
_cell_formula_units_Z 4
_cell_length_a 9.6650(5)
_cell_length_b 19.6620(9)
_cell_length_c 11.123(2)
_cell_measurement_reflns_used 9566
_cell_measurement_temperature 293(2)
_cell_measurement_theta_max 25.0
_cell_measurement_theta_min 2.1
_cell_volume 2113.7(4)
_computing_cell_refinement 'COLLECT (Nonius, 1998)'
_computing_data_collection 'COLLECT (Nonius, 1998)'
_computing_data_reduction 'HKL suite (Otwinoski & Minor, 1997)'
_computing_molecular_graphics 'MAXUS (Mackay et al., 1999) and WebLab ViewerPro 3.5 (MSI, 1999)'
_computing_structure_refinement 'SHELXL97 (Sheldrick, 1997)'
_computing_structure_solution 'SIR92 (Altomare et al., 1994)'
_diffrn_ambient_temperature 293(2)
_diffrn_measured_fraction_theta_full .952
_diffrn_measured_fraction_theta_max .952
_diffrn_measurement_device_type 'Nonius KAPPA CCD'
_diffrn_measurement_method oscillation
_diffrn_radiation_monochromator graphite
_diffrn_radiation_source 'fine-focus sealed tube'
_diffrn_radiation_type MoK\a
_diffrn_radiation_wavelength .71070
_diffrn_reflns_av_R_equivalents .055
_diffrn_reflns_av_sigmaI/netI .048
_diffrn_reflns_limit_h_max 10
_diffrn_reflns_limit_h_min -10
_diffrn_reflns_limit_k_max 23
_diffrn_reflns_limit_k_min -23
_diffrn_reflns_limit_l_max 13
_diffrn_reflns_limit_l_min -13
_diffrn_reflns_number 9566
_diffrn_reflns_theta_full 25.00
_diffrn_reflns_theta_max 25.00
_diffrn_reflns_theta_min 2.11
_exptl_absorpt_coefficient_mu .129
_exptl_absorpt_correction_type none
_exptl_crystal_colour colourless
_exptl_crystal_density_diffrn 1.117
_exptl_crystal_density_method 'not measured'
_exptl_crystal_description prismatic
_exptl_crystal_F_000 776
_exptl_crystal_size_max .3
_exptl_crystal_size_mid .2
_exptl_crystal_size_min .2
_refine_diff_density_max .23
_refine_diff_density_min -.22
_refine_ls_extinction_method none
_refine_ls_goodness_of_fit_ref 1.072
_refine_ls_hydrogen_treatment mixed
_refine_ls_matrix_type full
_refine_ls_number_parameters 445
_refine_ls_number_reflns 3659
_refine_ls_number_restraints 5
_refine_ls_restrained_S_all 1.072
_refine_ls_R_factor_all .069
_refine_ls_R_factor_gt .055
_refine_ls_shift/su_max .001
_refine_ls_shift/su_mean .000
_refine_ls_structure_factor_coef Fsqd
_refine_ls_weighting_details 'calc w = 1/[\s^2^(Fo^2^)+(0.0749P)^2^+0.8441P] where P=(Fo^2^+2Fc^2^)/3'
_refine_ls_weighting_scheme calc
_refine_ls_wR_factor_ref .143
_reflns_number_gt 3090
_reflns_number_total 3659
_reflns_threshold_expression I>2\s(I)
_cod_data_source_file gs1107.cif
_cod_data_source_block III
_cod_original_sg_symbol_H-M 'P 21'
_cod_database_code 2011613
_cod_database_fobs_code 2011613

loop_
_symmetry_equiv_pos_as_xyz
'x, y, z'
'-x, y+1/2, -z'

loop_
_atom_site_label
_atom_site_fract_x
_atom_site_fract_y
_atom_site_fract_z
_atom_site_U_iso_or_equiv
_atom_site_adp_type
_atom_site_calc_flag
_atom_site_refinement_flags
_atom_site_occupancy
_atom_site_disorder_assembly
_atom_site_disorder_group
_atom_site_type_symbol
C1 .0153(6) .0826(3) .6235(5) .0520(14) Uani d . 1 . . C
C2 .1723(8) .0820(4) .6431(9) .106(3) Uani d . 1 . . C
H2A .2190 .0889 .5677 .138 Uiso calc R 1 . . H
H2B .1993 .0390 .6763 .138 Uiso calc R 1 . . H
H2C .1968 .1178 .6978 .138 Uiso calc R 1 . . H
C3 -.0555(12) .0714(4) .7429(8) .121(4) Uani d . 1 . . C
H3A -.0366 .1091 .7952 .157 Uiso calc R 1 . . H
H3B -.0215 .0303 .7786 .157 Uiso calc R 1 . . H
H3C -.1535 .0677 .7312 .157 Uiso calc R 1 . . H
C4 -.0184(10) .0239(4) .5410(8) .093(3) Uani d . 1 . . C
H4A .0268 .0305 .4647 .120 Uiso calc R 1 . . H
H4B -.1166 .0216 .5295 .120 Uiso calc R 1 . . H
H4C .0133 -.0178 .5763 .120 Uiso calc R 1 . . H
C5 -.0262(5) .1492(3) .5626(5) .0421(12) Uani d . 1 . . C
O1 -.0838(4) .14747(19) .4631(3) .0538(10) Uani d . 1 . . O
N1 .0031(4) .2112(2) .6098(3) .0410(10) Uani d . 1 . . N
C6 -.0383(5) .2713(2) .5416(4) .0384(11) Uani d . 1 . . C
H6A -.1393 .2754 .5445 .050 Uiso calc R 1 . . H
C7 .0254(6) .3357(3) .5939(5) .0503(14) Uani d . 1 . . C
H7A -.0320 .3751 .5773 .065 Uiso calc R 1 . . H
H7B .1171 .3435 .5607 .065 Uiso calc R 1 . . H
Si1 .03382(14) .31900(8) .75980(13) .0420(3) Uani d . 1 . . Si
C8 .0376(6) .2246(3) .7387(5) .0523(14) Uani d . 1 . . C
H8A .1286 .2068 .7572 .068 Uiso calc R 1 . . H
H8B -.0297 .2029 .7912 .068 Uiso calc R 1 . . H
C9 -.1237(6) .3492(4) .8421(6) .0622(16) Uani d . 1 . . C
H9A -.1205 .3978 .8496 .081 Uiso calc R 1 . . H
H9B -.1266 .3290 .9207 .081 Uiso calc R 1 . . H
H9C -.2048 .3363 .7983 .081 Uiso calc R 1 . . H
C10 .1928(6) .3524(3) .8310(5) .0539(14) Uani d . 1 . . C
H10A .1860 .4009 .8387 .070 Uiso calc R 1 . . H
H10B .2717 .3412 .7820 .070 Uiso calc R 1 . . H
H10C .2032 .3324 .9092 .070 Uiso calc R 1 . . H
C11 .0085(4) .2663(2) .4097(4) .0355(11) Uani d . 1 . . C
O2 .1289(3) .2523(2) .3825(3) .0467(9) Uani d . 1 . . O
N2 -.0848(4) .2853(2) .3289(3) .0403(10) Uani d D 1 . . N
H2 -.1874(18) .287(3) .353(5) .052 Uiso d D 1 . . H
C12 -.0519(5) .2946(3) .2016(4) .0438(12) Uani d . 1 . . C
H12 -.1391 .3075 .1635 .057 Uiso calc R 1 . . H
C13 .0460(7) .3543(3) .1809(5) .0631(17) Uani d . 1 . . C
H13A .0107 .3938 .2215 .082 Uiso calc R 1 . . H
H13B .0534 .3634 .0963 .082 Uiso calc R 1 . . H
H13C .1357 .3432 .2119 .082 Uiso calc R 1 . . H
C14 -.0052(5) .2300(3) .1378(5) .0471(13) Uani d . 1 . . C
O3 .0504(5) .2343(2) .0387(4) .0697(13) Uani d . 1 . . O
N3 -.0381(5) .1706(2) .1884(4) .0530(12) Uani d D 1 . . N
H3 -.054(6) .174(3) .2795(13) .069 Uiso d D 1 . . H
C15 .0061(8) .1053(4) .1377(6) .077(2) Uani d . 1 . . C
H15 .0124 .1103 .0502 .100 Uiso calc R 1 . . H
C16 .1479(9) .0856(5) .1836(9) .108(3) Uani d . 1 . . C
H16A .2143 .1193 .1592 .140 Uiso calc R 1 . . H
H16B .1738 .0422 .1510 .140 Uiso calc R 1 . . H
H16C .1453 .0829 .2698 .140 Uiso calc R 1 . . H
C17 -.1022(11) .0529(5) .1654(10) .115(3) Uani d . 1 . . C
H17A -.1897 .0677 .1346 .149 Uiso calc R 1 . . H
H17B -.1094 .0469 .2509 .149 Uiso calc R 1 . . H
H17C -.0769 .0105 .1286 .149 Uiso calc R 1 . . H
C21 .5124(6) .4464(3) .1441(5) .0509(14) Uani d . 1 . . C
C22 .4844(7) .5041(3) .2338(6) .0679(17) Uani d . 1 . . C
H22A .5404 .4977 .3038 .088 Uiso calc R 1 . . H
H22B .3885 .5038 .2566 .088 Uiso calc R 1 . . H
H22C .5070 .5469 .1971 .088 Uiso calc R 1 . . H
C23 .6683(8) .4473(4) .1157(8) .093(3) Uani d . 1 . . C
H23A .7192 .4386 .1879 .120 Uiso calc R 1 . . H
H23B .6937 .4911 .0842 .120 Uiso calc R 1 . . H
H23C .6893 .4128 .0573 .120 Uiso calc R 1 . . H
C24 .4275(11) .4591(4) .0320(7) .112(3) Uani d . 1 . . C
H24A .3308 .4573 .0521 .145 Uiso calc R 1 . . H
H24B .4484 .4248 -.0269 .145 Uiso calc R 1 . . H
H24C .4497 .5031 -.0001 .145 Uiso calc R 1 . . H
C25 .4715(5) .3796(3) .2058(5) .0403(12) Uani d . 1 . . C
O21 .4120(4) .3812(2) .3043(3) .0539(10) Uani d . 1 . . O
N21 .5030(4) .3175(2) .1564(4) .0413(9) Uani d . 1 . . N
C26 .4597(5) .2579(3) .2292(4) .0402(11) Uani d . 1 . . C
H26 .3587 .2537 .2280 .052 Uiso calc R 1 . . H
C27 .5258(6) .1942(3) .1743(5) .0493(14) Uani d . 1 . . C
H27A .4705 .1543 .1925 .064 Uiso calc R 1 . . H
H27B .6181 .1874 .2057 .064 Uiso calc R 1 . . H
Si21 .53255(15) .20964(8) .00767(13) .0433(4) Uani d . 1 . . Si
C28 .5437(6) .3048(3) .0291(5) .0516(14) Uani d . 1 . . C
H28A .6372 .3208 .0139 .067 Uiso calc R 1 . . H
H28B .4814 .3281 -.0251 .067 Uiso calc R 1 . . H
C29 .6898(6) .1752(3) -.0664(5) .0570(14) Uani d . 1 . . C
H29A .6810 .1268 -.0750 .074 Uiso calc R 1 . . H
H29B .7693 .1854 -.0184 .074 Uiso calc R 1 . . H
H29C .7006 .1956 -.1444 .074 Uiso calc R 1 . . H
C30 .3735(6) .1838(4) -.0714(5) .0598(16) Uani d . 1 . . C
H30A .3718 .1352 -.0796 .078 Uiso calc R 1 . . H
H30B .3721 .2044 -.1497 .078 Uiso calc R 1 . . H
H30C .2940 .1984 -.0261 .078 Uiso calc R 1 . . H
C31 .5084(4) .2631(3) .3570(4) .0386(12) Uani d . 1 . . C
O22 .6292(3) .2778(2) .3837(3) .0477(9) Uani d . 1 . . O
N22 .4148(4) .2442(2) .4409(3) .0402(10) Uani d D 1 . . N
H22 .3128(18) .241(3) .417(4) .052 Uiso d D 1 . . H
C32 .4493(5) .2353(3) .5663(4) .0444(13) Uani d . 1 . . C
H32 .3629 .2220 .6065 .058 Uiso calc R 1 . . H
C33 .5484(7) .1753(4) .5832(6) .0632(17) Uani d . 1 . . C
H33A .5130 .1361 .5421 .082 Uiso calc R 1 . . H
H33B .5567 .1654 .6674 .082 Uiso calc R 1 . . H
H33C .6377 .1868 .5508 .082 Uiso calc R 1 . . H
C34 .4978(5) .3002(3) .6304(5) .0499(14) Uani d . 1 . . C
O23 .5543(5) .2957(3) .7277(4) .0731(13) Uani d . 1 . . O
N23 .4608(5) .3591(3) .5786(4) .0507(11) Uani d D 1 . . N
H23 .449(6) .358(3) .4870(12) .066 Uiso d D 1 . . H
C35 .5047(8) .4239(4) .6288(6) .0695(18) Uani d . 1 . . C
H35 .5084 .4196 .7165 .090 Uiso calc R 1 . . H
C36 .6459(9) .4439(5) .5834(8) .106(3) Uani d . 1 . . C
H36A .7121 .4100 .6065 .137 Uiso calc R 1 . . H
H36B .6714 .4870 .6173 .137 Uiso calc R 1 . . H
H36C .6443 .4475 .4973 .137 Uiso calc R 1 . . H
C37 .3967(9) .4768(4) .5973(8) .100(3) Uani d . 1 . . C
H37A .3085 .4631 .6292 .130 Uiso calc R 1 . . H
H37B .3910 .4811 .5115 .130 Uiso calc R 1 . . H
H37C .4224 .5199 .6314 .130 Uiso calc R 1 . . H

loop_
_atom_site_aniso_label
_atom_site_aniso_U_11
_atom_site_aniso_U_22
_atom_site_aniso_U_33
_atom_site_aniso_U_12
_atom_site_aniso_U_13
_atom_site_aniso_U_23
C1 .064(4) .043(3) .048(3) .003(3) .007(3) .000(3)
C2 .082(5) .064(5) .172(9) .027(4) -.046(5) -.016(5)
C3 .210(11) .045(4) .107(7) .008(5) .072(7) .014(4)
C4 .131(7) .048(4) .099(6) .000(4) -.032(5) -.005(4)
C5 .030(3) .053(3) .043(3) .000(2) .002(2) .003(3)
O1 .057(2) .052(2) .053(2) -.0051(17) -.0137(18) -.0011(18)
N1 .044(2) .044(2) .035(2) -.007(2) -.0017(16) -.001(2)
C6 .033(3) .042(3) .040(3) -.002(2) .0016(19) .005(2)
C7 .063(4) .050(4) .038(3) -.004(2) .003(2) .005(2)
Si1 .0443(8) .0447(8) .0369(8) -.0019(6) .0019(5) -.0027(7)
C8 .067(4) .055(4) .035(3) -.003(3) -.010(2) .004(3)
C9 .050(4) .082(5) .055(4) .005(3) .001(3) .001(3)
C10 .046(3) .062(4) .054(3) -.007(3) -.001(2) -.007(3)
C11 .025(3) .041(3) .040(3) -.0020(19) -.0048(19) .003(2)
O2 .0273(19) .068(2) .0444(19) .0029(16) -.0026(14) -.0005(18)
N2 .028(2) .056(3) .037(2) .0077(18) .0008(16) .003(2)
C12 .038(3) .058(3) .036(3) .004(2) -.005(2) .005(2)
C13 .079(4) .060(4) .050(4) -.010(3) .007(3) .002(3)
C14 .040(3) .063(4) .039(3) .001(2) -.007(2) .003(3)
O3 .090(3) .074(3) .044(2) .008(2) .025(2) .004(2)
N3 .061(3) .052(3) .045(3) -.007(2) -.004(2) -.001(2)
C15 .115(6) .055(4) .060(4) -.001(4) .003(4) -.007(3)
C16 .091(6) .089(6) .143(8) .023(5) .031(5) .014(6)
C17 .142(8) .069(5) .134(8) -.023(5) -.034(6) .001(5)
C21 .061(4) .049(4) .042(3) .000(3) -.005(2) .003(3)
C22 .076(4) .045(3) .083(5) .003(3) .000(3) -.003(3)
C23 .082(5) .067(5) .128(7) -.025(4) .045(5) -.019(4)
C24 .189(10) .061(5) .086(6) .000(6) -.070(6) .016(4)
C25 .030(3) .044(3) .047(3) .000(2) -.010(2) .001(2)
O21 .065(2) .052(2) .045(2) .0067(18) .0072(18) -.0022(18)
N21 .047(2) .041(2) .036(2) .000(2) .0004(17) .002(2)
C26 .038(3) .047(3) .036(3) -.001(2) -.003(2) .005(2)
C27 .063(4) .039(3) .046(3) .004(2) -.001(3) -.004(2)
Si21 .0458(8) .0481(8) .0360(7) .0009(7) -.0009(6) -.0061(6)
C28 .072(4) .046(4) .036(3) -.004(3) .013(2) .002(2)
C29 .052(3) .066(4) .053(3) .002(3) .008(3) -.010(3)
C30 .047(3) .075(4) .058(4) .002(3) -.006(3) -.008(3)
C31 .021(3) .053(3) .041(3) -.001(2) .002(2) .003(2)
O22 .0263(19) .072(3) .045(2) -.0050(16) .0009(14) .0007(18)
N22 .029(2) .055(3) .036(2) -.0037(18) .0001(16) .0060(19)
C32 .040(3) .061(4) .032(3) -.001(2) .001(2) .005(2)
C33 .071(4) .067(4) .052(4) .014(3) -.006(3) .009(3)
C34 .039(3) .066(4) .045(3) -.001(3) .005(2) .006(3)
O23 .087(3) .085(4) .048(2) -.007(2) -.027(2) .005(2)
N23 .055(3) .061(3) .037(2) .000(2) .005(2) .001(2)
C35 .100(5) .061(4) .047(4) -.008(4) -.008(3) -.005(3)
C36 .089(6) .115(8) .113(7) -.041(5) -.024(5) .021(6)
C37 .115(7) .072(6) .112(7) .008(5) .014(5) -.002(5)

loop_
_atom_type_symbol
_atom_type_description
_atom_type_scat_dispersion_real
_atom_type_scat_dispersion_imag
_atom_type_scat_source
C C .0033 .0016 'International Tables Vol C Tables 4.2.6.8 and 6.1.1.4'
H H .0000 .0000 'International Tables Vol C Tables 4.2.6.8 and 6.1.1.4'
N N .0061 .0033 'International Tables Vol C Tables 4.2.6.8 and 6.1.1.4'
O O .0106 .0060 'International Tables Vol C Tables 4.2.6.8 and 6.1.1.4'
Si Si .0817 .0704 'International Tables Vol C Tables 4.2.6.8 and 6.1.1.4'

loop_
_geom_angle_atom_site_label_1
_geom_angle_atom_site_label_2
_geom_angle_atom_site_label_3
_geom_angle
_geom_angle_publ_flag
C3 C1 C4 109.0(6) ?
C3 C1 C5 113.4(5) ?
C4 C1 C5 109.1(5) ?
C3 C1 C2 108.4(7) ?
C4 C1 C2 107.3(6) ?
C5 C1 C2 109.4(5) ?
C1 C2 H2A 109.5 ?
C1 C2 H2B 109.5 ?
H2A C2 H2B 109.5 ?
C1 C2 H2C 109.5 ?
H2A C2 H2C 109.5 ?
H2B C2 H2C 109.5 ?
C1 C3 H3A 109.5 ?
C1 C3 H3B 109.5 ?
H3A C3 H3B 109.5 ?
C1 C3 H3C 109.5 ?
H3A C3 H3C 109.5 ?
H3B C3 H3C 109.5 ?
C1 C4 H4A 109.5 ?
C1 C4 H4B 109.5 ?
H4A C4 H4B 109.5 ?
C1 C4 H4C 109.5 ?
H4A C4 H4C 109.5 ?
H4B C4 H4C 109.5 ?
O1 C5 N1 117.7(5) ?
O1 C5 C1 119.4(5) ?
N1 C5 C1 122.8(5) ?
C5 N1 C6 117.8(4) ?
C5 N1 C8 125.1(4) ?
C6 N1 C8 114.8(4) y
N1 C6 C7 111.1(4) y
C6 C7 Si1 104.5(3) y
N1 C8 Si1 106.8(4) y
C7 Si1 C8 92.9(2) y
C7 Si1 C9 112.7(3) y
C7 Si1 C10 113.6(3) y
C8 Si1 C9 113.1(3) y
C8 Si1 C10 112.9(3) y
C9 Si1 C10 110.7(3) y
N1 C6 C11 111.3(4) ?
C7 C6 C11 107.5(4) ?
N1 C6 H6A 108.9 ?
C7 C6 H6A 108.9 ?
C11 C6 H6A 108.9 ?
C6 C7 H7A 110.9 ?
Si1 C7 H7A 110.9 ?
C6 C7 H7B 110.9 ?
Si1 C7 H7B 110.9 ?
H7A C7 H7B 108.9 ?
N1 C8 H8A 110.4 ?
Si1 C8 H8A 110.4 ?
N1 C8 H8B 110.4 ?
Si1 C8 H8B 110.4 ?
H8A C8 H8B 108.6 ?
Si1 C9 H9A 109.5 ?
Si1 C9 H9B 109.5 ?
H9A C9 H9B 109.5 ?
Si1 C9 H9C 109.5 ?
H9A C9 H9C 109.5 ?
H9B C9 H9C 109.5 ?
Si1 C10 H10A 109.5 ?
Si1 C10 H10B 109.5 ?
H10A C10 H10B 109.5 ?
Si1 C10 H10C 109.5 ?
H10A C10 H10C 109.5 ?
H10B C10 H10C 109.5 ?
O2 C11 N2 122.7(4) ?
O2 C11 C6 121.4(4) ?
N2 C11 C6 115.5(4) ?
C11 N2 C12 123.1(4) ?
C11 N2 H2 119(3) ?
C12 N2 H2 117(3) ?
N2 C12 C14 114.2(4) ?
N2 C12 C13 111.9(4) ?
C14 C12 C13 113.0(5) ?
N2 C12 H12 105.6 ?
C14 C12 H12 105.6 ?
C13 C12 H12 105.6 ?
C12 C13 H13A 109.5 ?
C12 C13 H13B 109.5 ?
H13A C13 H13B 109.5 ?
C12 C13 H13C 109.5 ?
H13A C13 H13C 109.5 ?
H13B C13 H13C 109.5 ?
O3 C14 N3 122.9(5) ?
O3 C14 C12 119.1(5) ?
N3 C14 C12 117.7(5) ?
C14 N3 C15 122.5(5) ?
C14 N3 H3 114(4) ?
C15 N3 H3 118(4) ?
N3 C15 C17 108.8(7) ?
N3 C15 C16 110.8(6) ?
C17 C15 C16 112.7(7) ?
N3 C15 H15 108.1 ?
C17 C15 H15 108.1 ?
C16 C15 H15 108.1 ?
C15 C16 H16A 109.5 ?
C15 C16 H16B 109.5 ?
H16A C16 H16B 109.5 ?
C15 C16 H16C 109.5 ?
H16A C16 H16C 109.5 ?
H16B C16 H16C 109.5 ?
C15 C17 H17A 109.5 ?
C15 C17 H17B 109.5 ?
H17A C17 H17B 109.5 ?
C15 C17 H17C 109.5 ?
H17A C17 H17C 109.5 ?
H17B C17 H17C 109.5 ?
C24 C21 C22 108.6(6) ?
C24 C21 C25 111.7(5) ?
C22 C21 C25 107.4(5) ?
C24 C21 C23 111.3(7) ?
C22 C21 C23 107.0(5) ?
C25 C21 C23 110.5(5) ?
C21 C22 H22A 109.5 ?
C21 C22 H22B 109.5 ?
H22A C22 H22B 109.5 ?
C21 C22 H22C 109.5 ?
H22A C22 H22C 109.5 ?
H22B C22 H22C 109.5 ?
C21 C23 H23A 109.5 ?
C21 C23 H23B 109.5 ?
H23A C23 H23B 109.5 ?
C21 C23 H23C 109.5 ?
H23A C23 H23C 109.5 ?
H23B C23 H23C 109.5 ?
C21 C24 H24A 109.5 ?
C21 C24 H24B 109.5 ?
H24A C24 H24B 109.5 ?
C21 C24 H24C 109.5 ?
H24A C24 H24C 109.5 ?
H24B C24 H24C 109.5 ?
O21 C25 N21 118.6(5) ?
O21 C25 C21 119.5(5) ?
N21 C25 C21 121.9(5) ?
C25 N21 C26 115.0(4) ?
C25 N21 C28 125.9(4) ?
N21 C26 C31 112.0(4) ?
C26 N21 C28 117.3(4) y
N21 C26 C27 108.3(4) y
C26 C27 Si21 105.8(3) y
N21 C28 Si21 105.7(3) y
C27 Si21 C28 92.1(2) y
C27 Si21 C29 113.8(3) y
C27 Si21 C30 113.7(3) y
C28 Si21 C29 111.8(3) y
C28 Si21 C30 112.4(3) y
C29 Si21 C30 111.7(3) y
C31 C26 C27 107.4(4) ?
N21 C26 H26 109.7 ?
C31 C26 H26 109.7 ?
C27 C26 H26 109.7 ?
C26 C27 H27A 110.6 ?
Si21 C27 H27A 110.6 ?
C26 C27 H27B 110.6 ?
Si21 C27 H27B 110.6 ?
H27A C27 H27B 108.7 ?
N21 C28 H28A 110.6 ?
Si21 C28 H28A 110.6 ?
N21 C28 H28B 110.6 ?
Si21 C28 H28B 110.6 ?
H28A C28 H28B 108.7 ?
Si21 C29 H29A 109.5 ?
Si21 C29 H29B 109.5 ?
H29A C29 H29B 109.5 ?
Si21 C29 H29C 109.5 ?
H29A C29 H29C 109.5 ?
H29B C29 H29C 109.5 ?
Si21 C30 H30A 109.5 ?
Si21 C30 H30B 109.5 ?
H30A C30 H30B 109.5 ?
Si21 C30 H30C 109.5 ?
H30A C30 H30C 109.5 ?
H30B C30 H30C 109.5 ?
O22 C31 N22 121.8(4) ?
O22 C31 C26 122.9(4) ?
N22 C31 C26 115.0(4) ?
C31 N22 C32 122.9(4) ?
C31 N22 H22 119(3) ?
C32 N22 H22 118(3) ?
N22 C32 C33 111.1(4) ?
N22 C32 C34 114.8(4) ?
C33 C32 C34 112.9(4) ?
N22 C32 H32 105.7 ?
C33 C32 H32 105.7 ?
C34 C32 H32 105.7 ?
C32 C33 H33A 109.5 ?
C32 C33 H33B 109.5 ?
H33A C33 H33B 109.5 ?
C32 C33 H33C 109.5 ?
H33A C33 H33C 109.5 ?
H33B C33 H33C 109.5 ?
O23 C34 N23 124.4(6) ?
O23 C34 C32 119.5(5) ?
N23 C34 C32 115.8(5) ?
C34 N23 C35 120.8(5) ?
C34 N23 H23 116(4) ?
C35 N23 H23 116(4) ?
N23 C35 C36 111.5(6) ?
N23 C35 C37 108.0(6) ?
C36 C35 C37 111.5(7) ?
N23 C35 H35 108.6 ?
C36 C35 H35 108.6 ?
C37 C35 H35 108.6 ?
C35 C36 H36A 109.5 ?
C35 C36 H36B 109.5 ?
H36A C36 H36B 109.5 ?
C35 C36 H36C 109.5 ?
H36A C36 H36C 109.5 ?
H36B C36 H36C 109.5 ?
C35 C37 H37A 109.5 ?
C35 C37 H37B 109.5 ?
H37A C37 H37B 109.5 ?
C35 C37 H37C 109.5 ?
H37A C37 H37C 109.5 ?
H37B C37 H37C 109.5 ?

loop_
_geom_bond_atom_site_label_1
_geom_bond_atom_site_label_2
_geom_bond_site_symmetry_2
_geom_bond_distance
_geom_bond_publ_flag
N1 C6 . 1.462(7) y
N1 C8 . 1.497(6) y
C6 C7 . 1.525(7) y
Si1 C7 . 1.877(6) y
Si1 C8 . 1.872(6) y
Si1 C9 . 1.868(6) y
Si1 C10 . 1.854(5) y
C1 C3 . 1.507(10) ?
C1 C4 . 1.512(9) ?
C1 C5 . 1.529(8) ?
C1 C2 . 1.534(10) ?
C2 H2A . .9600 ?
C2 H2B . .9600 ?
C2 H2C . .9600 ?
C3 H3A . .9600 ?
C3 H3B . .9600 ?
C3 H3C . .9600 ?
C4 H4A . .9600 ?
C4 H4B . .9600 ?
C4 H4C . .9600 ?
C5 O1 . 1.242(6) ?
C5 N1 . 1.358(7) ?
C6 C11 . 1.535(7) ?
C6 H6A . .9800 ?
C7 H7A . .9700 ?
C7 H7B . .9700 ?
C8 H8A . .9700 ?
C8 H8B . .9700 ?
C9 H9A . .9600 ?
C9 H9B . .9600 ?
C9 H9C . .9600 ?
C10 H10A . .9600 ?
C10 H10B . .9600 ?
C10 H10C . .9600 ?
C11 O2 . 1.232(6) ?
C11 N2 . 1.331(6) ?
N2 C12 . 1.461(6) ?
N2 H2 . 1.025(11) ?
C12 C14 . 1.522(8) ?
C12 C13 . 1.524(8) ?
C12 H12 . .9800 ?
C13 H13A . .9600 ?
C13 H13B . .9600 ?
C13 H13C . .9600 ?
C14 O3 . 1.226(6) ?
C14 N3 . 1.332(7) ?
N3 C15 . 1.465(8) ?
N3 H3 . 1.025(11) ?
C15 C17 . 1.500(12) ?
C15 C16 . 1.516(11) ?
C15 H15 . .9800 ?
C16 H16A . .9600 ?
C16 H16B . .9600 ?
C16 H16C . .9600 ?
C17 H17A . .9600 ?
C17 H17B . .9600 ?
C17 H17C . .9600 ?
N21 C26 . 1.483(6) y
N21 C28 . 1.488(6) y
C26 C27 . 1.532(7) y
Si21 C27 . 1.879(6) y
Si21 C28 . 1.890(6) y
Si21 C29 . 1.852(5) y
Si21 C30 . 1.848(6) y
C21 C24 . 1.518(9) ?
C21 C22 . 1.533(8) ?
C21 C25 . 1.533(8) ?
C21 C23 . 1.538(9) ?
C22 H22A . .9600 ?
C22 H22B . .9600 ?
C22 H22C . .9600 ?
C23 H23A . .9600 ?
C23 H23B . .9600 ?
C23 H23C . .9600 ?
C24 H24A . .9600 ?
C24 H24B . .9600 ?
C24 H24C . .9600 ?
C25 O21 . 1.234(6) ?
C25 N21 . 1.371(7) ?
C26 C31 . 1.504(7) ?
C26 H26 . .9800 ?
C27 H27A . .9700 ?
C27 H27B . .9700 ?
C28 H28A . .9700 ?
C28 H28B . .9700 ?
C29 H29A . .9600 ?
C29 H29B . .9600 ?
C29 H29C . .9600 ?
C30 H30A . .9600 ?
C30 H30B . .9600 ?
C30 H30C . .9600 ?
C31 O22 . 1.241(6) ?
C31 N22 . 1.347(6) ?
N22 C32 . 1.447(6) ?
N22 H22 . 1.025(11) ?
C32 C33 . 1.531(8) ?
C32 C34 . 1.537(8) ?
C32 H32 . .9800 ?
C33 H33A . .9600 ?
C33 H33B . .9600 ?
C33 H33C . .9600 ?
C34 O23 . 1.219(7) ?
C34 N23 . 1.343(8) ?
N23 C35 . 1.456(8) ?
N23 H23 . 1.027(11) ?
C35 C36 . 1.504(10) ?
C35 C37 . 1.517(11) ?
C35 H35 . .9800 ?
C36 H36A . .9600 ?
C36 H36B . .9600 ?
C36 H36C . .9600 ?
C37 H37A . .9600 ?
C37 H37B . .9600 ?
C37 H37C . .9600 ?

loop_
_geom_hbond_atom_site_label_D
_geom_hbond_atom_site_label_H
_geom_hbond_atom_site_label_A
_geom_hbond_site_symmetry_A
_geom_hbond_distance_DH
_geom_hbond_distance_HA
_geom_hbond_distance_DA
_geom_hbond_angle_DHA
N2 H2 O22 1_455 1.03(2) 1.81(2) 2.831(5) 172(5)
N23 H23 O21 . 1.03(2) 2.13(2) 3.122(6) 166(5)
N3 H3 O1 . 1.03(2) 2.13(2) 3.118(6) 163(5)
N22 H22 O2 . 1.02(2) 1.83(2) 2.847(5) 169(5)

loop_
_geom_torsion_atom_site_label_1
_geom_torsion_atom_site_label_2
_geom_torsion_atom_site_label_3
_geom_torsion_atom_site_label_4
_geom_torsion
_geom_torsion_publ_flag
C3 C1 C5 O1 -118.7(7) ?
C4 C1 C5 O1 3.0(8) ?
C2 C1 C5 O1 120.1(6) ?
C3 C1 C5 N1 64.7(8) ?
C4 C1 C5 N1 -173.6(6) ?
C2 C1 C5 N1 -56.5(7) ?
O1 C5 N1 C6 1.6(7) ?
C1 C5 N1 C6 178.2(4) ?
O1 C5 N1 C8 163.5(5) ?
C1 C5 N1 C8 -19.9(7) ?
C5 N1 C6 C7 -169.3(4) ?
C8 N1 C6 C7 27.0(6) ?
C5 N1 C6 C11 -49.5(6) y
N1 C6 C11 N2 136.5(4) y
C11 N2 C12 C14 63.3(6) y
N2 C12 C14 N3 20.1(6) y
N1 C6 C7 Si1 -33.1(5) y
C6 C7 Si1 C8 24.9(4) y
C7 Si1 C8 N1 -11.3(4) y
Si1 C8 N1 C6 -6.6(5) y
C8 N1 C6 C11 146.8(4) ?
C11 C6 C7 Si1 -155.2(3) ?
C6 C7 Si1 C10 141.5(4) ?
C6 C7 Si1 C9 -91.6(4) ?
C5 N1 C8 Si1 -169.0(4) ?
C10 Si1 C8 N1 -128.5(4) ?
C9 Si1 C8 N1 104.8(4) ?
N1 C6 C11 O2 -50.5(6) ?
C7 C6 C11 O2 71.4(6) ?
C7 C6 C11 N2 -101.5(5) ?
O2 C11 N2 C12 -3.1(8) ?
C6 C11 N2 C12 169.7(4) ?
C11 N2 C12 C13 -66.6(7) ?
N2 C12 C14 O3 -165.7(5) ?
C13 C12 C14 O3 -36.4(7) ?
C13 C12 C14 N3 149.5(5) ?
O3 C14 N3 C15 8.6(9) ?
C12 C14 N3 C15 -177.5(5) ?
C14 N3 C15 C17 -148.3(6) ?
C14 N3 C15 C16 87.2(8) ?
C24 C21 C25 O21 -111.2(7) ?
C22 C21 C25 O21 7.9(7) ?
C23 C21 C25 O21 124.3(6) ?
C24 C21 C25 N21 70.9(7) ?
C22 C21 C25 N21 -170.1(5) ?
C23 C21 C25 N21 -53.6(7) ?
O21 C25 N21 C26 .4(6) ?
C21 C25 N21 C26 178.3(4) ?
O21 C25 N21 C28 164.9(5) ?
C21 C25 N21 C28 -17.1(7) ?
C25 N21 C26 C31 -51.2(5) y
N21 C26 C31 N22 137.9(5) y
C31 N22 C32 C34 63.5(6) y
N22 C32 C34 N23 20.9(6) y
N21 C26 C27 Si21 -33.8(5) y
C26 C27 Si21 C28 28.3(4) y
C27 Si21 C28 N21 -15.0(4) y
Si21 C28 N21 C26 -2.9(5) y
C28 N21 C26 C31 142.8(5) ?
C25 N21 C26 C27 -169.4(4) ?
C28 N21 C26 C27 24.6(6) ?
C31 C26 C27 Si21 -154.9(3) ?
C26 C27 Si21 C30 -87.3(4) ?
C26 C27 Si21 C29 143.2(4) ?
C25 N21 C28 Si21 -167.1(4) ?
C30 Si21 C28 N21 101.7(4) ?
C29 Si21 C28 N21 -131.7(4) ?
N21 C26 C31 O22 -48.1(7) ?
C27 C26 C31 O22 70.6(6) ?
C27 C26 C31 N22 -103.4(5) ?
O22 C31 N22 C32 -4.3(8) ?
C26 C31 N22 C32 169.8(5) ?
C31 N22 C32 C33 -66.2(7) ?
N22 C32 C34 O23 -165.8(5) ?
C33 C32 C34 O23 -37.0(7) ?
C33 C32 C34 N23 149.7(5) ?
O23 C34 N23 C35 9.2(9) ?
C32 C34 N23 C35 -177.9(5) ?
C34 N23 C35 C36 85.6(7) ?
C34 N23 C35 C37 -151.5(6) ?

loop_
_cod_related_entry_id
_cod_related_entry_database
_cod_related_entry_code
1 ChemSpider 24724047
